data_1534487
loop_
_publ_author_name
'Aksel'rud, L.G.'
'Bodak, O.I.'
'Aslan, A.M.'
'Marusin, E.P.'

_publ_section_title
;
 Crystal structure of Th11 Ru12 C18
;
_journal_name_full Kristallografiya
_journal_page_first 487
_journal_page_last 490
_journal_volume 35
_journal_year 1990
_chemical_formula_sum 'C18 Ru12 Th11'
_chemical_name_systematic 'Th11 Ru12 C18'
_space_group_IT_number 217
_symmetry_space_group_name_Hall 'I -4 2 3'
_symmetry_space_group_name_H-M 'I -4 3 m'
_cell_angle_alpha 90
_cell_angle_beta 90
_cell_angle_gamma 90
_cell_formula_units_Z 2
_cell_length_a 10.7636
_cell_length_b 10.7636
_cell_length_c 10.7636
_cell_volume 1247.018
_citation_journal_id_ASTM KRISAJ
_cod_data_source_file Akselrud_KRISAJ_1990_979.cif
_cod_data_source_block C18Ru12Th11
_cod_database_code 1534487

loop_
_symmetry_equiv_pos_as_xyz
x,y,z
y,-x,-z
-x,-y,z
-y,x,-z
x,-y,-z
-y,-x,z
-x,y,-z
y,x,z
z,x,y
x,-z,-y
-z,-x,y
-x,z,-y
z,-x,-y
-x,-z,y
-z,x,-y
x,z,y
y,z,x
y,-z,-x
-z,-y,x
-y,z,-x
z,y,x
-y,-z,x
-z,y,-x
z,-y,-x
x+1/2,y+1/2,z+1/2
y+1/2,-x+1/2,-z+1/2
-x+1/2,-y+1/2,z+1/2
-y+1/2,x+1/2,-z+1/2
x+1/2,-y+1/2,-z+1/2
-y+1/2,-x+1/2,z+1/2
-x+1/2,y+1/2,-z+1/2
y+1/2,x+1/2,z+1/2
z+1/2,x+1/2,y+1/2
x+1/2,-z+1/2,-y+1/2
-z+1/2,-x+1/2,y+1/2
-x+1/2,z+1/2,-y+1/2
z+1/2,-x+1/2,-y+1/2
-x+1/2,-z+1/2,y+1/2
-z+1/2,x+1/2,-y+1/2
x+1/2,z+1/2,y+1/2
y+1/2,z+1/2,x+1/2
y+1/2,-z+1/2,-x+1/2
-z+1/2,-y+1/2,x+1/2
-y+1/2,z+1/2,-x+1/2
z+1/2,y+1/2,x+1/2
-y+1/2,-z+1/2,x+1/2
-z+1/2,y+1/2,-x+1/2
z+1/2,-y+1/2,-x+1/2

loop_
_atom_site_label
_atom_site_type_symbol
_atom_site_fract_x
_atom_site_fract_y
_atom_site_fract_z
_atom_site_occupancy
_atom_site_U_iso_or_equiv
Th3 Th 0.203 0.203 0.203 1 0.0
Th1 Th 0 0 0 1 0.0
C1 C 0.235 0.235 0.452 1 0.0
C2 C 0 0 0.56 1 0.0
Th2 Th 0.25 0.5 0 1 0.0
Ru1 Ru 0.4143 0.4143 0.2207 1 0.0
